data_2017421
loop_
_publ_author_name
'Wang, Guo-Ming'
'Xue, Shu-Yun'
'Li, Hui'
'Liu, Hui-Luan'

_publ_section_title Poly[bis(\m~4~-benzene-1,2-dicarboxylato)di-\m~3~-isonicotinato-dilanthanum(III)]
_journal_coeditor_code BG3111
_journal_issue 12
_journal_name_full 'Acta Crystallographica Section C'
_journal_page_first m469
_journal_page_last m471
_journal_paper_doi 10.1107/S0108270109043856
_journal_volume 65
_journal_year 2009
_chemical_formula_iupac '[La2 (C8 H4 O4)2 (C6 H4 N O2)2]'
_chemical_formula_moiety 'C28 H16 La2 N2 O12'
_chemical_formula_sum 'C28 H16 La2 N2 O12'
_chemical_formula_weight 850.25
_chemical_name_systematic
;
Poly[bis(\m~4~-benzene-1,2-dicarboxylato)di-\m~3~-isonicotinato-
dilanthanum(III)]
;
_space_group_IT_number 14
_symmetry_cell_setting monoclinic
_symmetry_space_group_name_Hall '-P 2ybc'
_symmetry_space_group_name_H-M 'P 1 21/c 1'
_atom_sites_solution_hydrogens geom
_atom_sites_solution_primary direct
_atom_sites_solution_secondary difmap
_audit_creation_method SHELXL-97
_cell_angle_alpha 90.00
_cell_angle_beta 95.067(4)
_cell_angle_gamma 90.00
_cell_formula_units_Z 4
_cell_length_a 9.9357(3)
_cell_length_b 12.4348(5)
_cell_length_c 21.6047(3)
_cell_measurement_reflns_used 20786
_cell_measurement_temperature 295(2)
_cell_measurement_theta_max 26.50
_cell_measurement_theta_min 1.89
_cell_volume 2658.80(14)
_computing_cell_refinement 'SAINT (Bruker, 2002)'
_computing_data_collection 'APEX2 (Bruker, 2002)'
_computing_data_reduction 'SAINT (Bruker, 2002)'
_computing_molecular_graphics 'SHELXTL (Sheldrick, 2008)'
_computing_publication_material 'SHELXL97  (Sheldrick, 2008)'
_computing_structure_refinement 'SHELXL97 (Sheldrick, 2008)'
_computing_structure_solution 'SHELXS97 (Sheldrick, 2008)'
_diffrn_ambient_temperature 295(2)
_diffrn_measured_fraction_theta_full 0.998
_diffrn_measured_fraction_theta_max 0.998
_diffrn_measurement_device_type 'Bruker APEXII area-detector diffractometer'
_diffrn_measurement_method '\f and \w scans'
_diffrn_radiation_monochromator graphite
_diffrn_radiation_source 'fine-focus sealed tube'
_diffrn_radiation_type MoK\a
_diffrn_radiation_wavelength 0.71073
_diffrn_reflns_av_R_equivalents 0.0490
_diffrn_reflns_av_sigmaI/netI 0.0508
_diffrn_reflns_limit_h_max 12
_diffrn_reflns_limit_h_min -12
_diffrn_reflns_limit_k_max 15
_diffrn_reflns_limit_k_min -15
_diffrn_reflns_limit_l_max 26
_diffrn_reflns_limit_l_min -27
_diffrn_reflns_number 20786
_diffrn_reflns_theta_full 26.50
_diffrn_reflns_theta_max 26.50
_diffrn_reflns_theta_min 1.89
_diffrn_standards_number 0
_exptl_absorpt_coefficient_mu 3.244
_exptl_absorpt_correction_T_max 0.6969
_exptl_absorpt_correction_T_min 0.4977
_exptl_absorpt_correction_type multi-scan
_exptl_absorpt_process_details '(SADABS; Sheldrick, 1996)'
_exptl_crystal_colour yellow
_exptl_crystal_density_diffrn 2.124
_exptl_crystal_density_method 'not measured'
_exptl_crystal_description prism
_exptl_crystal_F_000 1632
_exptl_crystal_size_max 0.25
_exptl_crystal_size_mid 0.13
_exptl_crystal_size_min 0.12
_refine_diff_density_max 1.082
_refine_diff_density_min -1.018
_refine_ls_extinction_method none
_refine_ls_goodness_of_fit_ref 1.029
_refine_ls_hydrogen_treatment constr
_refine_ls_matrix_type full
_refine_ls_number_parameters 397
_refine_ls_number_reflns 5502
_refine_ls_number_restraints 0
_refine_ls_restrained_S_all 1.029
_refine_ls_R_factor_all 0.0453
_refine_ls_R_factor_gt 0.0359
_refine_ls_shift/su_max 0.001
_refine_ls_shift/su_mean 0.000
_refine_ls_structure_factor_coef Fsqd
_refine_ls_weighting_details 'calc w=1/[\s^2^(Fo^2^)+(0.0352P)^2^+2.5719P] where P=(Fo^2^+2Fc^2^)/3'
_refine_ls_weighting_scheme calc
_refine_ls_wR_factor_gt 0.0786
_refine_ls_wR_factor_ref 0.0823
_reflns_number_gt 4666
_reflns_number_total 5502
_reflns_threshold_expression I>2\s(I)
_cod_data_source_file bg3111.cif
_cod_data_source_block I
_cod_original_sg_symbol_H-M 'P 21/c'
_cod_database_code 2017421
_cod_database_fobs_code 2017421

loop_
_symmetry_equiv_pos_as_xyz
'x, y, z'
'-x, y+1/2, -z+1/2'
'-x, -y, -z'
'x, -y-1/2, z-1/2'

loop_
_atom_site_type_symbol
_atom_site_label
_atom_site_fract_x
_atom_site_fract_y
_atom_site_fract_z
_atom_site_U_iso_or_equiv
_atom_site_adp_type
_atom_site_calc_flag
_atom_site_refinement_flags
_atom_site_occupancy
_atom_site_disorder_assembly
_atom_site_disorder_group
La La1 0.46777(3) 0.46595(2) 0.401637(12) 0.01631(8) Uani d . 1 . .
La La2 0.90824(3) 0.44818(2) 0.405811(12) 0.01683(8) Uani d . 1 . .
O O1 0.0605(3) 0.4668(3) 0.32027(16) 0.0253(8) Uani d . 1 . .
O O2 0.2654(4) 0.5299(3) 0.34815(17) 0.0328(9) Uani d . 1 . .
O O3 0.5565(4) 0.4610(3) 0.29888(16) 0.0270(8) Uani d . 1 . .
O O4 0.7745(3) 0.5028(3) 0.30861(15) 0.0285(8) Uani d . 1 . .
O O5 0.5362(3) 0.6585(3) 0.37493(15) 0.0252(8) Uani d . 1 . .
O O6 0.7022(3) 0.5700(3) 0.42640(16) 0.0233(7) Uani d . 1 . .
O O7 0.6876(3) 0.6504(3) 0.54723(15) 0.0289(8) Uani d . 1 . .
O O8 0.9108(3) 0.6722(3) 0.55799(16) 0.0283(8) Uani d . 1 . .
O O9 0.5872(3) 0.4120(3) 0.50911(14) 0.0213(7) Uani d . 1 . .
O O10 0.6893(3) 0.3420(3) 0.43266(15) 0.0216(7) Uani d . 1 . .
O O11 0.9024(3) 0.4232(3) 0.52382(15) 0.0242(7) Uani d . 1 . .
O O12 1.0246(3) 0.3584(3) 0.60537(16) 0.0277(8) Uani d . 1 . .
C C1 0.1563(5) 0.5289(4) 0.3139(2) 0.0218(10) Uani d . 1 . .
C C2 0.1443(5) 0.6107(4) 0.2622(2) 0.0232(11) Uani d . 1 . .
C C3 0.0291(5) 0.6155(4) 0.2212(2) 0.0322(12) Uani d . 1 . .
H H3A -0.0415 0.5671 0.2239 0.039 Uiso calc R 1 . .
C C4 0.0227(5) 0.6943(4) 0.1764(2) 0.0333(13) Uani d . 1 . .
H H4A -0.0547 0.6973 0.1489 0.040 Uiso calc R 1 . .
C C5 0.2289(5) 0.7586(4) 0.2087(3) 0.0325(13) Uani d . 1 . .
H H5A 0.2994 0.8064 0.2041 0.039 Uiso calc R 1 . .
C C6 0.2449(5) 0.6842(4) 0.2558(2) 0.0310(12) Uani d . 1 . .
H H6A 0.3229 0.6837 0.2830 0.037 Uiso calc R 1 . .
C C7 0.6562(5) 0.5149(4) 0.2854(2) 0.0196(10) Uani d . 1 . .
C C8 0.6316(5) 0.6018(4) 0.2385(2) 0.0208(10) Uani d . 1 . .
C C9 0.5290(5) 0.5985(4) 0.1916(2) 0.0335(13) Uani d . 1 . .
H H9A 0.4743 0.5379 0.1863 0.040 Uiso calc R 1 . .
C C10 0.5077(6) 0.6852(5) 0.1526(3) 0.0391(14) Uani d . 1 . .
H H10A 0.4381 0.6812 0.1210 0.047 Uiso calc R 1 . .
C C11 0.6813(6) 0.7757(5) 0.2016(3) 0.0484(17) Uani d . 1 . .
H H11A 0.7348 0.8371 0.2054 0.058 Uiso calc R 1 . .
C C12 0.7117(6) 0.6929(4) 0.2420(3) 0.0375(14) Uani d . 1 . .
H H12A 0.7855 0.6978 0.2716 0.045 Uiso calc R 1 . .
C C13 0.6465(5) 0.6575(4) 0.4081(2) 0.0206(10) Uani d . 1 . .
C C14 0.7107(5) 0.7629(4) 0.4263(2) 0.0213(10) Uani d . 1 . .
C C15 0.6956(5) 0.8483(4) 0.3846(3) 0.0324(12) Uani d . 1 . .
H H15A 0.6435 0.8396 0.3470 0.039 Uiso calc R 1 . .
C C16 0.7578(6) 0.9465(4) 0.3986(3) 0.0395(15) Uani d . 1 . .
H H16A 0.7510 1.0023 0.3699 0.047 Uiso calc R 1 . .
C C17 0.8295(6) 0.9602(4) 0.4556(3) 0.0410(15) Uani d . 1 . .
H H17A 0.8680 1.0267 0.4660 0.049 Uiso calc R 1 . .
C C18 0.8448(5) 0.8757(4) 0.4973(2) 0.0304(12) Uani d . 1 . .
H H18A 0.8968 0.8851 0.5348 0.036 Uiso calc R 1 . .
C C19 0.7835(5) 0.7773(4) 0.4839(2) 0.0208(10) Uani d . 1 . .
C C20 0.7943(5) 0.6912(3) 0.5331(2) 0.0183(10) Uani d . 1 . .
C C21 0.6643(4) 0.3428(4) 0.4891(2) 0.0189(10) Uani d . 1 . .
C C22 0.7124(5) 0.2529(4) 0.5313(2) 0.0195(10) Uani d . 1 . .
C C23 0.6270(5) 0.1657(4) 0.5363(2) 0.0299(12) Uani d . 1 . .
H H23A 0.5445 0.1632 0.5124 0.036 Uiso calc R 1 . .
C C24 0.6638(6) 0.0839(5) 0.5762(3) 0.0434(15) Uani d . 1 . .
H H24A 0.6053 0.0263 0.5799 0.052 Uiso calc R 1 . .
C C25 0.7856(6) 0.0855(5) 0.6108(3) 0.0423(15) Uani d . 1 . .
H H25A 0.8102 0.0287 0.6375 0.051 Uiso calc R 1 . .
C C26 0.8719(5) 0.1711(4) 0.6062(2) 0.0327(12) Uani d . 1 . .
H H26A 0.9541 0.1725 0.6304 0.039 Uiso calc R 1 . .
C C27 0.8374(5) 0.2550(4) 0.5660(2) 0.0205(10) Uani d . 1 . .
C C28 0.9286(5) 0.3505(4) 0.5645(2) 0.0223(10) Uani d . 1 . .
N N1 0.1191(4) 0.7665(3) 0.16935(19) 0.0284(10) Uani d . 1 . .
N N2 0.5802(5) 0.7735(4) 0.1574(2) 0.0364(11) Uani d . 1 . .

loop_
_atom_site_aniso_label
_atom_site_aniso_U_11
_atom_site_aniso_U_22
_atom_site_aniso_U_33
_atom_site_aniso_U_12
_atom_site_aniso_U_13
_atom_site_aniso_U_23
La1 0.01523(15) 0.01797(14) 0.01548(15) -0.00097(10) -0.00009(10) 0.00008(10)
La2 0.01534(15) 0.01883(15) 0.01610(15) -0.00079(10) 0.00009(10) 0.00103(10)
O1 0.0210(18) 0.0292(19) 0.0262(19) -0.0026(15) 0.0052(15) 0.0046(15)
O2 0.026(2) 0.038(2) 0.033(2) -0.0015(16) -0.0067(16) 0.0108(17)
O3 0.032(2) 0.0280(19) 0.0215(19) -0.0030(15) 0.0049(15) 0.0014(14)
O4 0.0252(19) 0.036(2) 0.0234(19) 0.0030(16) -0.0030(15) 0.0031(16)
O5 0.0249(18) 0.0256(18) 0.0239(19) -0.0046(14) -0.0043(15) 0.0008(15)
O6 0.0235(18) 0.0188(17) 0.0277(19) 0.0038(14) 0.0023(14) 0.0020(14)
O7 0.0280(19) 0.034(2) 0.0251(19) -0.0086(16) 0.0042(15) 0.0035(16)
O8 0.0239(19) 0.0289(19) 0.031(2) 0.0036(15) -0.0047(15) 0.0021(15)
O9 0.0197(17) 0.0220(17) 0.0221(18) 0.0028(14) 0.0021(14) 0.0009(14)
O10 0.0236(18) 0.0224(17) 0.0189(18) -0.0007(14) 0.0030(13) -0.0017(14)
O11 0.0251(18) 0.0218(17) 0.0256(19) -0.0032(15) 0.0022(15) 0.0024(15)
O12 0.0219(18) 0.0272(19) 0.032(2) -0.0025(15) -0.0072(15) 0.0017(15)
C1 0.017(2) 0.029(3) 0.020(3) 0.006(2) 0.0044(19) -0.003(2)
C2 0.026(3) 0.022(3) 0.022(3) 0.000(2) 0.005(2) 0.001(2)
C3 0.023(3) 0.039(3) 0.033(3) -0.007(2) -0.005(2) 0.007(2)
C4 0.027(3) 0.044(3) 0.026(3) -0.010(2) -0.011(2) 0.012(2)
C5 0.030(3) 0.029(3) 0.038(3) -0.006(2) 0.001(2) 0.015(2)
C6 0.021(3) 0.034(3) 0.037(3) -0.001(2) -0.005(2) 0.008(2)
C7 0.022(3) 0.021(2) 0.016(2) -0.001(2) 0.0023(19) -0.0033(19)
C8 0.021(2) 0.023(2) 0.019(3) 0.006(2) 0.0037(19) -0.001(2)
C9 0.035(3) 0.031(3) 0.032(3) -0.004(2) -0.011(2) 0.009(2)
C10 0.044(4) 0.037(3) 0.033(3) 0.006(3) -0.008(3) 0.005(3)
C11 0.050(4) 0.033(3) 0.060(4) -0.013(3) -0.004(3) 0.014(3)
C12 0.034(3) 0.031(3) 0.047(4) 0.000(2) -0.003(3) 0.008(3)
C13 0.022(2) 0.027(3) 0.013(2) -0.006(2) 0.0035(19) 0.0008(19)
C14 0.020(2) 0.021(2) 0.023(3) -0.0032(19) 0.0036(19) 0.004(2)
C15 0.033(3) 0.027(3) 0.036(3) -0.001(2) -0.007(2) 0.008(2)
C16 0.045(4) 0.028(3) 0.043(4) -0.011(3) -0.004(3) 0.017(3)
C17 0.042(4) 0.022(3) 0.056(4) -0.011(2) -0.012(3) 0.004(3)
C18 0.029(3) 0.027(3) 0.034(3) -0.008(2) -0.005(2) 0.002(2)
C19 0.019(2) 0.024(2) 0.020(3) 0.000(2) 0.0029(19) 0.002(2)
C20 0.025(3) 0.016(2) 0.013(2) -0.0015(19) -0.0017(19) -0.0036(18)
C21 0.016(2) 0.016(2) 0.024(3) -0.0025(18) -0.0015(19) 0.0005(19)
C22 0.022(2) 0.020(2) 0.017(2) -0.0001(19) 0.0053(19) -0.0014(19)
C23 0.026(3) 0.028(3) 0.036(3) -0.004(2) 0.001(2) 0.005(2)
C24 0.041(3) 0.032(3) 0.058(4) -0.009(3) 0.010(3) 0.017(3)
C25 0.049(4) 0.027(3) 0.050(4) -0.003(3) -0.008(3) 0.019(3)
C26 0.028(3) 0.033(3) 0.036(3) 0.003(2) -0.006(2) 0.008(2)
C27 0.021(2) 0.018(2) 0.022(3) 0.0019(19) 0.004(2) 0.0027(19)
C28 0.021(3) 0.023(3) 0.024(3) 0.002(2) 0.006(2) -0.003(2)
N1 0.030(2) 0.030(2) 0.027(2) 0.0041(19) 0.0065(19) 0.0079(19)
N2 0.041(3) 0.036(3) 0.034(3) 0.011(2) 0.012(2) 0.012(2)

loop_
_atom_type_symbol
_atom_type_description
_atom_type_scat_dispersion_real
_atom_type_scat_dispersion_imag
_atom_type_scat_source
C C 0.0033 0.0016 'International Tables Vol C Tables 4.2.6.8 and 6.1.1.4'
H H 0.0000 0.0000 'International Tables Vol C Tables 4.2.6.8 and 6.1.1.4'
N N 0.0061 0.0033 'International Tables Vol C Tables 4.2.6.8 and 6.1.1.4'
O O 0.0106 0.0060 'International Tables Vol C Tables 4.2.6.8 and 6.1.1.4'
La La -0.2871 2.4523 'International Tables Vol C Tables 4.2.6.8 and 6.1.1.4'

loop_
_geom_angle_atom_site_label_1
_geom_angle_atom_site_label_2
_geom_angle_atom_site_label_3
_geom_angle_site_symmetry_1
_geom_angle_site_symmetry_3
_geom_angle
_geom_angle_publ_flag
O2 La1 O7 . 3_666 82.91(12) ?
O2 La1 O3 . . 85.67(12) ?
O7 La1 O3 3_666 . 133.05(11) ?
O2 La1 O9 . 3_666 86.54(12) ?
O7 La1 O9 3_666 3_666 79.90(11) ?
O3 La1 O9 . 3_666 144.55(10) ?
O2 La1 O5 . . 78.89(11) ?
O7 La1 O5 3_666 . 147.33(11) ?
O3 La1 O5 . . 72.40(11) ?
O9 La1 O5 3_666 . 72.17(10) ?
O2 La1 O9 . . 145.46(11) ?
O7 La1 O9 3_666 . 72.61(10) ?
O3 La1 O9 . . 128.86(11) ?
O9 La1 O9 3_666 . 65.79(11) ?
O5 La1 O9 . . 109.40(10) ?
O2 La1 O6 . . 128.46(11) ?
O7 La1 O6 3_666 . 140.12(11) ?
O3 La1 O6 . . 79.49(11) ?
O9 La1 O6 3_666 . 78.58(10) ?
O5 La1 O6 . . 49.57(10) ?
O9 La1 O6 . . 68.02(10) ?
O2 La1 O10 . . 160.78(11) ?
O7 La1 O10 3_666 . 94.75(11) ?
O3 La1 O10 . . 82.05(10) ?
O9 La1 O10 3_666 . 111.92(10) ?
O5 La1 O10 . . 111.03(10) ?
O9 La1 O10 . . 48.61(9) ?
O6 La1 O10 . . 63.51(10) ?
O2 La1 N2 . 2_645 87.75(14) ?
O7 La1 N2 3_666 2_645 66.60(12) ?
O3 La1 N2 . 2_645 67.57(12) ?
O9 La1 N2 3_666 2_645 146.47(12) ?
O5 La1 N2 . 2_645 138.56(12) ?
O9 La1 N2 . 2_645 103.77(13) ?
O6 La1 N2 . 2_645 128.97(12) ?
O10 La1 N2 . 2_645 73.92(12) ?
O8 La2 O4 3_766 . 140.53(12) ?
O8 La2 O1 3_766 1_655 79.36(11) ?
O4 La2 O1 . 1_655 70.26(11) ?
O8 La2 O12 3_766 3_766 115.34(11) ?
O4 La2 O12 . 3_766 77.47(11) ?
O1 La2 O12 1_655 3_766 69.95(11) ?
O8 La2 O11 3_766 . 71.68(11) ?
O4 La2 O11 . . 144.59(11) ?
O1 La2 O11 1_655 . 144.22(11) ?
O12 La2 O11 3_766 . 103.89(11) ?
O8 La2 O6 3_766 . 151.03(11) ?
O4 La2 O6 . . 67.45(11) ?
O1 La2 O6 1_655 . 127.26(10) ?
O12 La2 O6 3_766 . 71.36(10) ?
O11 La2 O6 . . 79.35(11) ?
O8 La2 O10 3_766 . 102.81(11) ?
O4 La2 O10 . . 86.18(11) ?
O1 La2 O10 1_655 . 140.28(10) ?
O12 La2 O10 3_766 . 136.66(10) ?
O11 La2 O10 . . 68.45(10) ?
O6 La2 O10 . . 65.30(10) ?
O8 La2 N1 3_766 2_645 73.56(12) ?
O4 La2 N1 . 2_645 73.19(12) ?
O1 La2 N1 1_655 2_645 71.22(11) ?
O12 La2 N1 3_766 2_645 137.25(12) ?
O11 La2 N1 . 2_645 118.07(11) ?
O6 La2 N1 . 2_645 122.15(11) ?
O10 La2 N1 . 2_645 71.55(11) ?
O8 La2 O11 3_766 3_766 74.59(11) ?
O4 La2 O11 . 3_766 125.81(11) ?
O1 La2 O11 1_655 3_766 85.83(10) ?
O12 La2 O11 3_766 3_766 48.46(10) ?
O11 La2 O11 . 3_766 66.77(11) ?
O6 La2 O11 . 3_766 94.29(10) ?
O10 La2 O11 . 3_766 133.44(10) ?
N1 La2 O11 2_645 3_766 143.52(11) ?
C1 O1 La2 . 1_455 131.2(3) ?
C1 O2 La1 . . 159.3(3) ?
C7 O3 La1 . . 123.4(3) ?
C7 O4 La2 . . 142.2(3) ?
C13 O5 La1 . . 95.6(3) ?
C13 O6 La2 . . 140.4(3) ?
C13 O6 La1 . . 90.2(3) ?
La2 O6 La1 . . 111.49(11) ?
C20 O7 La1 . 3_666 160.3(3) ?
C20 O8 La2 . 3_766 152.5(3) ?
C21 O9 La1 . 3_666 147.9(3) ?
C21 O9 La1 . . 96.6(3) ?
La1 O9 La1 3_666 . 114.21(11) ?
C21 O10 La2 . . 116.2(3) ?
C21 O10 La1 . . 90.5(3) ?
La2 O10 La1 . . 108.97(11) ?
C28 O11 La2 . . 138.5(3) ?
C28 O11 La2 . 3_766 86.8(3) ?
La2 O11 La2 . 3_766 113.23(11) ?
C28 O12 La2 . 3_766 101.6(3) ?
O1 C1 O2 . . 124.7(5) ?
O1 C1 C2 . . 119.3(4) ?
O2 C1 C2 . . 115.9(4) ?
C6 C2 C3 . . 118.4(5) ?
C6 C2 C1 . . 120.9(4) ?
C3 C2 C1 . . 120.6(4) ?
C4 C3 C2 . . 117.7(5) ?
C4 C3 H3A . . 121.1 ?
C2 C3 H3A . . 121.1 ?
N1 C4 C3 . . 124.9(5) ?
N1 C4 H4A . . 117.6 ?
C3 C4 H4A . . 117.6 ?
N1 C5 C6 . . 124.0(5) ?
N1 C5 H5A . . 118.0 ?
C6 C5 H5A . . 118.0 ?
C2 C6 C5 . . 119.1(5) ?
C2 C6 H6A . . 120.5 ?
C5 C6 H6A . . 120.5 ?
O4 C7 O3 . . 125.4(5) ?
O4 C7 C8 . . 117.0(4) ?
O3 C7 C8 . . 117.5(4) ?
C9 C8 C12 . . 116.9(5) ?
C9 C8 C7 . . 123.2(4) ?
C12 C8 C7 . . 119.9(4) ?
C8 C9 C10 . . 119.5(5) ?
C8 C9 H9A . . 120.3 ?
C10 C9 H9A . . 120.3 ?
N2 C10 C9 . . 123.7(5) ?
N2 C10 H10A . . 118.1 ?
C9 C10 H10A . . 118.1 ?
N2 C11 C12 . . 123.8(6) ?
N2 C11 H11A . . 118.1 ?
C12 C11 H11A . . 118.1 ?
C11 C12 C8 . . 119.2(5) ?
C11 C12 H12A . . 120.4 ?
C8 C12 H12A . . 120.4 ?
O5 C13 O6 . . 121.5(4) ?
O5 C13 C14 . . 118.2(4) ?
O6 C13 C14 . . 120.3(4) ?
O5 C13 La1 . . 59.5(2) ?
O6 C13 La1 . . 64.5(2) ?
C14 C13 La1 . . 162.9(3) ?
C15 C14 C19 . . 119.8(4) ?
C15 C14 C13 . . 118.6(4) ?
C19 C14 C13 . . 121.6(4) ?
C16 C15 C14 . . 120.5(5) ?
C16 C15 H15A . . 119.8 ?
C14 C15 H15A . . 119.8 ?
C17 C16 C15 . . 119.3(5) ?
C17 C16 H16A . . 120.3 ?
C15 C16 H16A . . 120.3 ?
C16 C17 C18 . . 120.4(5) ?
C16 C17 H17A . . 119.8 ?
C18 C17 H17A . . 119.8 ?
C17 C18 C19 . . 120.9(5) ?
C17 C18 H18A . . 119.5 ?
C19 C18 H18A . . 119.5 ?
C18 C19 C14 . . 118.9(4) ?
C18 C19 C20 . . 118.6(4) ?
C14 C19 C20 . . 122.5(4) ?
O7 C20 O8 . . 126.5(4) ?
O7 C20 C19 . . 117.2(4) ?
O8 C20 C19 . . 116.2(4) ?
O9 C21 O10 . . 121.0(4) ?
O9 C21 C22 . . 118.4(4) ?
O10 C21 C22 . . 120.2(4) ?
O9 C21 La1 . . 59.0(2) ?
O10 C21 La1 . . 64.6(2) ?
C22 C21 La1 . . 156.6(3) ?
C23 C22 C27 . . 119.7(4) ?
C23 C22 C21 . . 117.8(4) ?
C27 C22 C21 . . 122.4(4) ?
C24 C23 C22 . . 120.1(5) ?
C24 C23 H23A . . 120.0 ?
C22 C23 H23A . . 120.0 ?
C23 C24 C25 . . 120.7(5) ?
C23 C24 H24A . . 119.6 ?
C25 C24 H24A . . 119.6 ?
C24 C25 C26 . . 120.0(5) ?
C24 C25 H25A . . 120.0 ?
C26 C25 H25A . . 120.0 ?
C25 C26 C27 . . 120.5(5) ?
C25 C26 H26A . . 119.7 ?
C27 C26 H26A . . 119.7 ?
C26 C27 C22 . . 118.9(4) ?
C26 C27 C28 . . 119.7(4) ?
C22 C27 C28 . . 121.1(4) ?
O12 C28 O11 . . 122.1(4) ?
O12 C28 C27 . . 118.4(4) ?
O11 C28 C27 . . 119.5(4) ?
O12 C28 La2 . 3_766 54.6(2) ?
O11 C28 La2 . 3_766 68.3(3) ?
C27 C28 La2 . 3_766 165.5(3) ?
C5 N1 C4 . . 115.9(4) ?
C5 N1 La2 . 2_655 117.8(3) ?
C4 N1 La2 . 2_655 125.5(3) ?
C10 N2 C11 . . 116.8(5) ?
C10 N2 La1 . 2_655 128.6(4) ?
C11 N2 La1 . 2_655 114.1(4) ?

loop_
_geom_bond_atom_site_label_1
_geom_bond_atom_site_label_2
_geom_bond_site_symmetry_2
_geom_bond_distance
_geom_bond_publ_flag
La1 O2 . 2.366(3) yes
La1 O3 . 2.461(3) yes
La1 O5 . 2.569(3) yes
La1 O6 . 2.677(3) yes
La1 O7 3_666 2.449(3) yes
La1 O9 3_666 2.551(3) yes
La1 O9 . 2.601(3) yes
La1 O10 . 2.723(3) yes
La1 N2 2_645 2.734(4) yes
La2 O1 1_655 2.500(3) yes
La2 O4 . 2.479(3) yes
La2 O6 . 2.616(3) yes
La2 O8 3_766 2.416(3) yes
La2 O10 . 2.652(3) yes
La2 O11 . 2.574(3) yes
La2 O11 3_766 2.811(3) yes
La2 O12 3_766 2.513(3) yes
La2 N1 2_645 2.782(4) yes
O1 C1 . 1.243(6) ?
O2 C1 . 1.258(6) ?
O3 C7 . 1.251(6) ?
O4 C7 . 1.246(6) ?
O5 C13 . 1.255(5) ?
O6 C13 . 1.268(5) ?
O7 C20 . 1.238(5) ?
O8 C20 . 1.255(5) ?
O10 C21 . 1.266(5) ?
O11 C28 . 1.272(6) ?
O12 C28 . 1.245(5) ?
C1 C2 . 1.508(7) ?
C2 C6 . 1.370(7) ?
C2 C3 . 1.385(6) ?
C3 C4 . 1.375(7) ?
C3 H3A . 0.9300 ?
C4 N1 . 1.331(6) ?
C4 H4A . 0.9300 ?
C5 N1 . 1.326(6) ?
C5 C6 . 1.375(7) ?
C5 H5A . 0.9300 ?
C6 H6A . 0.9300 ?
C7 C8 . 1.487(6) ?
C8 C9 . 1.373(6) ?
C8 C12 . 1.383(7) ?
C9 C10 . 1.374(7) ?
C9 H9A . 0.9300 ?
C10 N2 . 1.312(7) ?
C10 H10A . 0.9300 ?
C11 N2 . 1.324(7) ?
C11 C12 . 1.366(8) ?
C11 H11A . 0.9300 ?
C12 H12A . 0.9300 ?
C13 C14 . 1.495(6) ?
C14 C15 . 1.393(7) ?
C14 C19 . 1.394(6) ?
C15 C16 . 1.389(7) ?
C15 H15A . 0.9300 ?
C16 C17 . 1.377(8) ?
C16 H16A . 0.9300 ?
C17 C18 . 1.384(7) ?
C17 H17A . 0.9300 ?
C18 C19 . 1.385(6) ?
C18 H18A . 0.9300 ?
C19 C20 . 1.506(6) ?
C21 C22 . 1.494(6) ?
C22 C23 . 1.387(7) ?
C22 C27 . 1.392(6) ?
C23 C24 . 1.362(7) ?
C23 H23A . 0.9300 ?
C24 C25 . 1.365(8) ?
C24 H24A . 0.9300 ?
C25 C26 . 1.376(7) ?
C25 H25A . 0.9300 ?
C26 C27 . 1.382(7) ?
C26 H26A . 0.9300 ?
C27 C28 . 1.495(6) ?
